data_1561358
loop_
_publ_author_name
'Markovski, Mishel R.'
'Siidra, Oleg I.'
'Kayukov, Roman A.'
'Nazarchuk, Evgeni W.'

_publ_section_title
;
 Porous layered and open-framework mixed-valence copper tellurites
;
_journal_name_full 'Journal of Solid State Chemistry'
_journal_page_first 215
_journal_page_last 220
_journal_paper_doi 10.1016/j.jssc.2016.08.028
_journal_volume 243
_journal_year 2016
_chemical_formula_sum 'Cl1.23 Cu1.9 O2.33 Te0.67'
_chemical_formula_weight 286.85
_space_group_crystal_system orthorhombic
_space_group_IT_number 55
_space_group_name_Hall '-P 2 2ab'
_space_group_name_H-M_alt 'P b a m'
_atom_sites_solution_hydrogens .
_audit_creation_method SHELXL-2014/7
_cell_angle_alpha 90
_cell_angle_beta 90
_cell_angle_gamma 90
_cell_formula_units_Z 12
_cell_length_a 9.2877(7)
_cell_length_b 21.0328(16)
_cell_length_c 6.4213(5)
_cell_measurement_reflns_used 1050
_cell_measurement_temperature 296(2)
_cell_measurement_theta_max 27.546
_cell_measurement_theta_min 1.936
_cell_volume 1254.38(17)
_computing_structure_refinement 'SHELXL-2014/7 (Sheldrick, 2014)'
_diffrn_ambient_temperature 296(2)
_diffrn_measured_fraction_theta_full 0.990
_diffrn_measured_fraction_theta_max 0.868
_diffrn_measurement_device_type 'Bruker Apex 2 Duo'
_diffrn_radiation_type MoK\a
_diffrn_radiation_wavelength 0.71073
_diffrn_reflns_av_R_equivalents 0.0644
_diffrn_reflns_av_unetI/netI 0.0904
_diffrn_reflns_Laue_measured_fraction_full 0.990
_diffrn_reflns_Laue_measured_fraction_max 0.868
_diffrn_reflns_limit_h_max 12
_diffrn_reflns_limit_h_min -8
_diffrn_reflns_limit_k_max 25
_diffrn_reflns_limit_k_min -24
_diffrn_reflns_limit_l_max 4
_diffrn_reflns_limit_l_min -8
_diffrn_reflns_number 3924
_diffrn_reflns_point_group_measured_fraction_full 0.990
_diffrn_reflns_point_group_measured_fraction_max 0.868
_diffrn_reflns_theta_full 25.242
_diffrn_reflns_theta_max 27.546
_diffrn_reflns_theta_min 1.936
_exptl_absorpt_coefficient_mu 14.854
_exptl_crystal_density_diffrn 4.557
_exptl_crystal_description prism
_exptl_crystal_F_000 1553
_refine_diff_density_max 2.702
_refine_diff_density_min -3.293
_refine_diff_density_rms 0.387
_refine_ls_extinction_coef .
_refine_ls_extinction_method none
_refine_ls_goodness_of_fit_ref 1.029
_refine_ls_hydrogen_treatment undef
_refine_ls_matrix_type full
_refine_ls_number_parameters 111
_refine_ls_number_reflns 1372
_refine_ls_number_restraints 0
_refine_ls_restrained_S_all 1.029
_refine_ls_R_factor_all 0.0985
_refine_ls_R_factor_gt 0.0549
_refine_ls_shift/su_max 0.000
_refine_ls_shift/su_mean 0.000
_refine_ls_structure_factor_coef Fsqd
_refine_ls_weighting_details 'w=1/[\s^2^(Fo^2^)+(0.0788P)^2^] where P=(Fo^2^+2Fc^2^)/3'
_refine_ls_weighting_scheme calc
_refine_ls_wR_factor_gt 0.1326
_refine_ls_wR_factor_ref 0.1545
_reflns_Friedel_coverage 0.000
_reflns_Friedel_fraction_full .
_reflns_Friedel_fraction_max .
_reflns_number_gt 860
_reflns_number_total 1372
_reflns_threshold_expression 'I > 2\s(I)'
_cod_data_source_file JSSC-2016-243-215.cif
_cod_data_source_block Cu2+4O(TeO3)2
_cod_original_formula_sum 'Cl1.23 Cu1.90 O2.33 Te0.67'
_cod_database_code 1561358
_shelx_shelxl_version_number 2014/7
_shelx_space_group_comment
;
The symmetry employed for this shelxl refinement is uniquely defined
by the following loop, which should always be used as a source of
symmetry information in preference to the above space-group names.
They are only intended as comments.
;

loop_
_space_group_symop_operation_xyz
'x, y, z'
'-x, -y, z'
'-x+1/2, y+1/2, -z'
'x+1/2, -y+1/2, -z'
'-x, -y, -z'
'x, y, -z'
'x-1/2, -y-1/2, z'
'-x-1/2, y-1/2, z'

loop_
_atom_site_label
_atom_site_type_symbol
_atom_site_fract_x
_atom_site_fract_y
_atom_site_fract_z
_atom_site_U_iso_or_equiv
_atom_site_adp_type
_atom_site_occupancy
_atom_site_site_symmetry_order
_atom_site_calc_flag
_atom_site_refinement_flags_posn
_atom_site_refinement_flags_adp
_atom_site_refinement_flags_occupancy
_atom_site_disorder_assembly
_atom_site_disorder_group
Te1 Te 0.73542(14) 0.10606(6) 0.0000 0.0163(4) Uani 1 2 d S T P . .
Te2 Te 0.73660(14) 0.22840(6) -0.5000 0.0148(4) Uani 1 2 d S T P . .
Cu1 Cu 0.3851(3) 0.05063(12) 0.0000 0.0236(7) Uani 1 2 d S T P . .
Cu2 Cu 0.46006(18) 0.17850(8) 0.2510(3) 0.0177(5) Uani 1 1 d . . . . .
Cu3 Cu 0.2058(3) 0.18618(13) 0.0000 0.0215(7) Uani 1 2 d S T P . .
Cl1 Cl -0.0259(5) 0.2103(2) 0.0000 0.0231(12) Uani 1 2 d S T P . .
Cl2 Cl 0.1425(6) 0.0503(3) 0.0000 0.053(2) Uani 1 2 d S T P . .
Cl3 Cl 0.9300(8) 0.0863(4) -0.5000 0.042(2) Uani 0.85 2 d S T P . .
Cl4 Cl 0.3856(7) 0.0678(4) 0.5000 0.0381(19) Uani 0.85 2 d S T P . .
O1 O 0.3860(13) 0.1413(7) 0.0000 0.018(3) Uani 1 2 d S T P . .
O2 O 0.7544(9) 0.2956(5) -0.7038(15) 0.017(2) Uani 1 1 d . . . . .
O3 O 0.6583(11) 0.1542(5) 0.2189(17) 0.031(3) Uani 1 1 d . . . . .
O4 O 0.5924(15) 0.0417(7) 0.0000 0.034(4) Uani 1 2 d S T P . .
O5 O 0.5320(14) 0.2257(6) -0.5000 0.016(3) Uani 1 2 d S T P . .
Cu4A Cu 0.0000 0.0000 -0.5000 0.050 Uiso 0.2 4 d S U P . .
Cu4B Cu 0.0000 0.0000 0.2707(19) 0.050 Uiso 0.3 2 d S U P . .
Cu4D Cu 0.628(4) 0.0484(18) 0.5000 0.050 Uiso 0.1 2 d S U P . .
Cu4E Cu 1.1649(4) 0.1116(2) -0.5365(9) 0.050 Uiso 0.5 1 d . U P . .
Cu4G Cu 0.097(3) 0.0156(12) 0.337(4) 0.050 Uiso 0.1 1 d . U P . .

loop_
_atom_site_aniso_label
_atom_site_aniso_U_11
_atom_site_aniso_U_22
_atom_site_aniso_U_33
_atom_site_aniso_U_23
_atom_site_aniso_U_13
_atom_site_aniso_U_12
Te1 0.0155(7) 0.0108(7) 0.0226(8) 0.000 0.000 0.0001(5)
Te2 0.0156(7) 0.0139(7) 0.0150(8) 0.000 0.000 -0.0010(5)
Cu1 0.0200(14) 0.0077(14) 0.0432(19) 0.000 0.000 0.0002(10)
Cu2 0.0162(9) 0.0194(10) 0.0176(10) -0.0033(8) 0.0003(8) 0.0020(7)
Cu3 0.0184(14) 0.0285(17) 0.0176(15) 0.000 0.000 0.0080(12)
Cl1 0.023(3) 0.012(3) 0.034(3) 0.000 0.000 0.001(2)
Cl2 0.019(3) 0.026(4) 0.116(7) 0.000 0.000 -0.001(3)
Cl3 0.041(4) 0.036(4) 0.048(5) 0.000 0.000 0.020(4)
Cl4 0.033(4) 0.034(4) 0.048(5) 0.000 0.000 0.013(3)
O1 0.015(7) 0.020(9) 0.018(8) 0.000 0.000 -0.001(6)
O2 0.018(5) 0.021(6) 0.012(5) -0.004(4) 0.007(4) -0.001(4)
O3 0.025(6) 0.035(7) 0.032(7) -0.009(6) -0.002(5) 0.003(5)
O4 0.022(8) 0.015(9) 0.064(12) 0.000 0.000 -0.007(7)
O5 0.023(7) 0.011(7) 0.016(8) 0.000 0.000 -0.005(6)

loop_
_atom_type_symbol
_atom_type_description
_atom_type_scat_dispersion_real
_atom_type_scat_dispersion_imag
_atom_type_scat_source
O O 0.0106 0.0060 'International Tables Vol C Tables 4.2.6.8 and 6.1.1.4'
Te Te -0.5308 1.6751 'International Tables Vol C Tables 4.2.6.8 and 6.1.1.4'
Cl Cl 0.1484 0.1585 'International Tables Vol C Tables 4.2.6.8 and 6.1.1.4'
Cu Cu 0.3201 1.2651 'International Tables Vol C Tables 4.2.6.8 and 6.1.1.4'

loop_
_geom_angle_atom_site_label_1
_geom_angle_atom_site_label_2
_geom_angle_atom_site_label_3
_geom_angle
_geom_angle_site_symmetry_1
_geom_angle_site_symmetry_3
O3 Te1 O3 97.2(7) . 6
O3 Te1 O4 96.8(4) . .
O3 Te1 O4 96.8(4) 6 .
O3 Te1 Cl1 83.8(3) . 1_655
O3 Te1 Cl1 83.8(3) 6 1_655
O4 Te1 Cl1 179.1(5) . 1_655
O3 Te1 O1 60.5(3) . .
O3 Te1 O1 60.5(3) 6 .
O4 Te1 O1 58.4(5) . .
Cl1 Te1 O1 122.5(3) 1_655 .
O3 Te1 Cl2 129.4(4) . 5_655
O3 Te1 Cl2 129.4(4) 6 5_655
O4 Te1 Cl2 63.5(5) . 5_655
Cl1 Te1 Cl2 115.63(14) 1_655 5_655
O1 Te1 Cl2 121.9(3) . 5_655
O3 Te1 Cl3 66.2(3) . 1_556
O3 Te1 Cl3 153.6(4) 6 1_556
O4 Te1 Cl3 105.2(2) . 1_556
Cl1 Te1 Cl3 74.45(13) 1_655 1_556
O1 Te1 Cl3 120.01(10) . 1_556
Cl2 Te1 Cl3 74.65(12) 5_655 1_556
O3 Te1 Cl3 153.6(4) . .
O3 Te1 Cl3 66.2(3) 6 .
O4 Te1 Cl3 105.2(2) . .
Cl1 Te1 Cl3 74.45(13) 1_655 .
O1 Te1 Cl3 120.01(10) . .
Cl2 Te1 Cl3 74.65(12) 5_655 .
Cl3 Te1 Cl3 119.99(19) 1_556 .
O5 Te2 O2 96.1(4) . .
O5 Te2 O2 96.1(4) . 6_554
O2 Te2 O2 85.2(6) . 6_554
O5 Te2 O3 71.9(3) . 1_554
O2 Te2 O3 89.6(4) . 1_554
O2 Te2 O3 166.4(4) 6_554 1_554
O5 Te2 O3 71.9(3) . 6
O2 Te2 O3 166.4(4) . 6
O2 Te2 O3 89.6(4) 6_554 6
O3 Te2 O3 92.7(5) 1_554 6
O5 Te2 O5 162.32(19) . 7_665
O2 Te2 O5 71.1(3) . 7_665
O2 Te2 O5 71.1(3) 6_554 7_665
O3 Te2 O5 118.9(3) 1_554 7_665
O3 Te2 O5 118.9(3) 6 7_665
O5 Te2 Cl3 119.3(4) . .
O2 Te2 Cl3 125.6(3) . .
O2 Te2 Cl3 125.6(3) 6_554 .
O3 Te2 Cl3 67.3(3) 1_554 .
O3 Te2 Cl3 67.3(3) 6 .
O5 Te2 Cl3 78.4(3) 7_665 .
O1 Cu1 O4 95.3(6) . .
O1 Cu1 O4 173.6(6) . 5_655
O4 Cu1 O4 78.3(6) . 5_655
O1 Cu1 Cl2 90.5(4) . .
O4 Cu1 Cl2 174.2(5) . .
O4 Cu1 Cl2 95.9(4) 5_655 .
O1 Cu1 Cu1 134.7(4) . 5_655
O4 Cu1 Cu1 39.4(4) . 5_655
O4 Cu1 Cu1 38.9(4) 5_655 5_655
Cl2 Cu1 Cu1 134.9(2) . 5_655
O1 Cu1 Cl4 83.58(14) . 1_554
O4 Cu1 Cl4 90.54(14) . 1_554
O4 Cu1 Cl4 96.37(14) 5_655 1_554
Cl2 Cu1 Cl4 90.11(13) . 1_554
Cu1 Cu1 Cl4 94.47(13) 5_655 1_554
O1 Cu1 Cl4 83.58(14) . .
O4 Cu1 Cl4 90.54(14) . .
O4 Cu1 Cl4 96.37(14) 5_655 .
Cl2 Cu1 Cl4 90.11(13) . .
Cu1 Cu1 Cl4 94.47(13) 5_655 .
Cl4 Cu1 Cl4 167.2(3) 1_554 .
O1 Cu1 O3 52.9(4) . .
O4 Cu1 O3 50.4(4) . .
O4 Cu1 O3 121.5(4) 5_655 .
Cl2 Cu1 O3 134.6(2) . .
Cu1 Cu1 O3 85.93(19) 5_655 .
Cl4 Cu1 O3 108.5(2) 1_554 .
Cl4 Cu1 O3 63.1(2) . .
O1 Cu1 O3 52.9(4) . 6
O4 Cu1 O3 50.4(4) . 6
O4 Cu1 O3 121.5(4) 5_655 6
Cl2 Cu1 O3 134.6(2) . 6
Cu1 Cu1 O3 85.93(19) 5_655 6
Cl4 Cu1 O3 63.1(2) 1_554 6
Cl4 Cu1 O3 108.5(2) . 6
O3 Cu1 O3 45.6(4) . 6
O1 Cu2 O3 98.3(5) . .
O1 Cu2 O5 174.2(5) . 1_556
O3 Cu2 O5 84.1(5) . 1_556
O1 Cu2 O2 83.7(4) . 7_566
O3 Cu2 O2 177.8(4) . 7_566
O5 Cu2 O2 93.9(5) 1_556 7_566
O1 Cu2 Cl1 82.9(4) . 7_665
O3 Cu2 Cl1 96.5(4) . 7_665
O5 Cu2 Cl1 91.7(3) 1_556 7_665
O2 Cu2 Cl1 84.4(3) 7_566 7_665
O1 Cu2 Cu3 41.8(4) . .
O3 Cu2 Cu3 138.1(3) . .
O5 Cu2 Cu3 134.3(4) 1_556 .
O2 Cu2 Cu3 44.0(3) 7_566 .
Cl1 Cu2 Cu3 70.88(11) 7_665 .
O1 Cu2 Cl4 92.9(4) . .
O3 Cu2 Cl4 94.3(4) . .
O5 Cu2 Cl4 92.2(3) 1_556 .
O2 Cu2 Cl4 84.9(3) 7_566 .
Cl1 Cu2 Cl4 168.87(18) 7_665 .
Cu3 Cu2 Cl4 99.12(14) . .
O1 Cu2 O4 53.6(4) . .
O3 Cu2 O4 53.1(4) . .
O5 Cu2 O4 131.0(4) 1_556 .
O2 Cu2 O4 128.3(4) 7_566 .
Cl1 Cu2 O4 113.38(16) 7_665 .
Cu3 Cu2 O4 94.38(19) . .
Cl4 Cu2 O4 71.36(19) . .
O1 Cu2 O2 124.2(4) . 4_455
O3 Cu2 O2 130.5(4) . 4_455
O5 Cu2 O2 56.2(4) 1_556 4_455
O2 Cu2 O2 47.4(4) 7_566 4_455
Cl1 Cu2 O2 111.46(18) 7_665 4_455
Cu3 Cu2 O2 90.50(15) . 4_455
Cl4 Cu2 O2 62.66(19) . 4_455
O4 Cu2 O2 133.9(2) . 4_455
O1 Cu2 O3 54.3(4) . 6
O3 Cu2 O3 51.5(4) . 6
O5 Cu2 O3 125.1(4) 1_556 6
O2 Cu2 O3 130.6(3) 7_566 6
Cl1 Cu2 O3 67.4(2) 7_665 6
Cu3 Cu2 O3 87.58(17) . 6
Cl4 Cu2 O3 118.2(2) . 6
O4 Cu2 O3 46.8(2) . 6
O2 Cu2 O3 178.0(2) 4_455 6
O1 Cu2 O2 127.1(4) . 1_556
O3 Cu2 O2 58.4(4) . 1_556
O5 Cu2 O2 50.0(3) 1_556 1_556
O2 Cu2 O2 120.83(18) 7_566 1_556
Cl1 Cu2 O2 57.41(17) 7_665 1_556
Cu3 Cu2 O2 128.11(17) . 1_556
Cl4 Cu2 O2 131.9(2) . 1_556
O4 Cu2 O2 108.8(3) . 1_556
O2 Cu2 O2 103.52(12) 4_455 1_556
O3 Cu2 O2 77.3(2) 6 1_556
O1 Cu3 O2 84.1(3) . 7_566
O1 Cu3 O2 84.1(3) . 4_454
O2 Cu3 O2 145.4(5) 7_566 4_454
O1 Cu3 Cl1 163.8(5) . .
O2 Cu3 Cl1 100.2(3) 7_566 .
O2 Cu3 Cl1 100.2(3) 4_454 .
O1 Cu3 Cu2 41.8(2) . .
O2 Cu3 Cu2 44.5(3) 7_566 .
O2 Cu3 Cu2 111.2(3) 4_454 .
Cl1 Cu3 Cu2 144.65(6) . .
O1 Cu3 Cu2 41.8(2) . 6
O2 Cu3 Cu2 111.2(3) 7_566 6
O2 Cu3 Cu2 44.5(3) 4_454 6
Cl1 Cu3 Cu2 144.65(6) . 6
Cu2 Cu3 Cu2 68.50(9) . 6
O1 Cu3 Cl2 72.2(4) . .
O2 Cu3 Cl2 103.5(3) 7_566 .
O2 Cu3 Cl2 103.5(3) 4_454 .
Cl1 Cu3 Cl2 91.6(2) . .
Cu2 Cu3 Cl2 96.36(12) . .
Cu2 Cu3 Cl2 96.37(12) 6 .
O1 Cu3 Cl1 70.6(4) . 7_665
O2 Cu3 Cl1 72.7(3) 7_566 7_665
O2 Cu3 Cl1 72.7(3) 4_454 7_665
Cl1 Cu3 Cl1 125.60(13) . 7_665
Cu2 Cu3 Cl1 54.28(8) . 7_665
Cu2 Cu3 Cl1 54.28(8) 6 7_665
Cl2 Cu3 Cl1 142.77(17) . 7_665
O1 Cu3 O3 123.7(4) . 7_565
O2 Cu3 O3 59.0(3) 7_566 7_565
O2 Cu3 O3 102.6(3) 4_454 7_565
Cl1 Cu3 O3 70.9(2) . 7_565
Cu2 Cu3 O3 86.27(17) . 7_565
Cu2 Cu3 O3 111.50(18) 6 7_565
Cl2 Cu3 O3 150.78(19) . 7_565
Cl1 Cu3 O3 59.19(18) 7_665 7_565
O1 Cu3 O3 123.7(4) . 4_455
O2 Cu3 O3 102.6(3) 7_566 4_455
O2 Cu3 O3 59.0(3) 4_454 4_455
Cl1 Cu3 O3 70.9(2) . 4_455
Cu2 Cu3 O3 111.50(18) . 4_455
Cu2 Cu3 O3 86.27(17) 6 4_455
Cl2 Cu3 O3 150.78(19) . 4_455
Cl1 Cu3 O3 59.19(18) 7_665 4_455
O3 Cu3 O3 45.1(3) 7_565 4_455
Cu3 Cl1 Cu2 103.49(17) . 7_565
Cu3 Cl1 Cu2 103.49(17) . 4_455
Cu2 Cl1 Cu2 69.05(13) 7_565 4_455
Cu3 Cl1 Te1 122.1(2) . 1_455
Cu2 Cl1 Te1 123.07(14) 7_565 1_455
Cu2 Cl1 Te1 123.07(14) 4_455 1_455
Cu3 Cl1 O2 37.42(17) . 7_566
Cu2 Cl1 O2 74.61(19) 7_565 7_566
Cu2 Cl1 O2 113.8(2) 4_455 7_566
Te1 Cl1 O2 123.1(2) 1_455 7_566
Cu3 Cl1 O2 37.42(17) . 4_454
Cu2 Cl1 O2 113.8(2) 7_565 4_454
Cu2 Cl1 O2 74.61(19) 4_455 4_454
Te1 Cl1 O2 123.1(2) 1_455 4_454
O2 Cl1 O2 72.2(3) 7_566 4_454
Cu3 Cl1 O1 117.9(3) . 7_565
Cu2 Cl1 O1 36.16(9) 7_565 7_565
Cu2 Cl1 O1 36.16(9) 4_455 7_565
Te1 Cl1 O1 120.0(3) 1_455 7_565
O2 Cl1 O1 104.0(3) 7_566 7_565
O2 Cl1 O1 104.0(3) 4_454 7_565
Cu3 Cl1 Cu3 152.1(2) . 7_565
Cu2 Cl1 Cu3 54.84(10) 7_565 7_565
Cu2 Cl1 Cu3 54.84(10) 4_455 7_565
Te1 Cl1 Cu3 85.82(13) 1_455 7_565
O2 Cl1 Cu3 129.3(2) 7_566 7_565
O2 Cl1 Cu3 129.3(2) 4_454 7_565
O1 Cl1 Cu3 34.2(2) 7_565 7_565
Cu3 Cl1 O2 136.3(2) . 6_454
Cu2 Cl1 O2 81.4(2) 7_565 6_454
Cu2 Cl1 O2 37.02(17) 4_455 6_454
Te1 Cl1 O2 86.73(19) 1_455 6_454
O2 Cl1 O2 148.8(2) 7_566 6_454
O2 Cl1 O2 100.3(3) 4_454 6_454
O1 Cl1 O2 47.2(2) 7_565 6_454
Cu3 Cl1 O2 34.97(17) 7_565 6_454
Cu3 Cl1 O2 136.3(2) . 1_456
Cu2 Cl1 O2 37.02(17) 7_565 1_456
Cu2 Cl1 O2 81.4(2) 4_455 1_456
Te1 Cl1 O2 86.73(19) 1_455 1_456
O2 Cl1 O2 100.3(3) 7_566 1_456
O2 Cl1 O2 148.8(2) 4_454 1_456
O1 Cl1 O2 47.2(2) 7_565 1_456
Cu3 Cl1 O2 34.97(17) 7_565 1_456
O2 Cl1 O2 69.9(3) 6_454 1_456
Cu3 Cl1 O3 138.3(3) . 6_455
Cu2 Cl1 O3 118.1(2) 7_565 6_455
Cu2 Cl1 O3 90.6(2) 4_455 6_455
Te1 Cl1 O3 32.60(19) 1_455 6_455
O2 Cl1 O3 155.6(3) 7_566 6_455
O2 Cl1 O3 115.6(2) 4_454 6_455
O1 Cl1 O3 96.6(3) 7_565 6_455
Cu3 Cl1 O3 65.5(2) 7_565 6_455
O2 Cl1 O3 55.2(3) 6_454 6_455
O2 Cl1 O3 84.0(3) 1_456 6_455
Cu3 Cl1 O3 138.3(3) . 1_455
Cu2 Cl1 O3 90.6(2) 7_565 1_455
Cu2 Cl1 O3 118.1(2) 4_455 1_455
Te1 Cl1 O3 32.60(19) 1_455 1_455
O2 Cl1 O3 115.6(2) 7_566 1_455
O2 Cl1 O3 155.6(3) 4_454 1_455
O1 Cl1 O3 96.6(3) 7_565 1_455
Cu3 Cl1 O3 65.5(2) 7_565 1_455
O2 Cl1 O3 84.0(3) 6_454 1_455
O2 Cl1 O3 55.2(3) 1_456 1_455
O3 Cl1 O3 48.0(4) 6_455 1_455
Cu1 Cl2 Cu4G 100.5(6) . 6
Cu1 Cl2 Cu4G 100.5(6) . .
Cu4G Cl2 Cu4G 137.5(13) 6 .
Cu1 Cl2 Cu4B 123.1(2) . 5
Cu4G Cl2 Cu4B 25.4(6) 6 5
Cu4G Cl2 Cu4B 115.6(7) . 5
Cu1 Cl2 Cu4B 123.1(2) . .
Cu4G Cl2 Cu4B 115.6(7) 6 .
Cu4G Cl2 Cu4B 25.4(6) . .
Cu4B Cl2 Cu4B 91.5(5) 5 .
Cu1 Cl2 Cu3 78.18(19) . .
Cu4G Cl2 Cu3 110.1(7) 6 .
Cu4G Cl2 Cu3 110.1(7) . .
Cu4B Cl2 Cu3 122.4(2) 5 .
Cu4B Cl2 Cu3 122.4(2) . .
Cu1 Cl2 O1 40.0(3) . .
Cu4G Cl2 O1 110.0(7) 6 .
Cu4G Cl2 O1 110.0(7) . .
Cu4B Cl2 O1 134.2(2) 5 .
Cu4B Cl2 O1 134.2(2) . .
Cu3 Cl2 O1 38.1(3) . .
Cu1 Cl2 O4 38.4(3) . 5_655
Cu4G Cl2 O4 87.1(6) 6 5_655
Cu4G Cl2 O4 87.1(6) . 5_655
Cu4B Cl2 O4 99.2(2) 5 5_655
Cu4B Cl2 O4 99.2(2) . 5_655
Cu3 Cl2 O4 116.5(3) . 5_655
O1 Cl2 O4 78.4(4) . 5_655
Cu1 Cl2 Cu4E 86.25(13) . 1_456
Cu4G Cl2 Cu4E 171.7(7) 6 1_456
Cu4G Cl2 Cu4E 44.2(6) . 1_456
Cu4B Cl2 Cu4E 149.7(3) 5 1_456
Cu4B Cl2 Cu4E 63.4(2) . 1_456
Cu3 Cl2 Cu4E 66.30(13) . 1_456
O1 Cl2 Cu4E 72.21(14) . 1_456
O4 Cl2 Cu4E 101.25(16) 5_655 1_456
Cu1 Cl2 Cu4E 86.25(13) . 6_454
Cu4G Cl2 Cu4E 44.2(6) 6 6_454
Cu4G Cl2 Cu4E 171.7(7) . 6_454
Cu4B Cl2 Cu4E 63.4(2) 5 6_454
Cu4B Cl2 Cu4E 149.7(3) . 6_454
Cu3 Cl2 Cu4E 66.30(13) . 6_454
O1 Cl2 Cu4E 72.21(14) . 6_454
O4 Cl2 Cu4E 101.25(16) 5_655 6_454
Cu4E Cl2 Cu4E 132.6(3) 1_456 6_454
Cu1 Cl2 Cl2 141.6(4) . 5
Cu4G Cl2 Cl2 70.2(7) 6 5
Cu4G Cl2 Cl2 70.2(7) . 5
Cu4B Cl2 Cl2 45.7(2) 5 5
Cu4B Cl2 Cl2 45.7(2) . 5
Cu3 Cl2 Cl2 140.2(3) . 5
O1 Cl2 Cl2 178.4(4) . 5
O4 Cl2 Cl2 103.2(4) 5_655 5
Cu4E Cl2 Cl2 107.33(13) 1_456 5
Cu4E Cl2 Cl2 107.33(13) 6_454 5
Cu1 Cl2 Cu4G 131.0(4) . 5
Cu4G Cl2 Cu4G 32.8(9) 6 5
Cu4G Cl2 Cu4G 110.2(7) . 5
Cu4B Cl2 Cu4G 7.9(5) 5 5
Cu4B Cl2 Cu4G 85.5(5) . 5
Cu3 Cl2 Cu4G 122.1(5) . 5
O1 Cl2 Cu4G 139.7(5) . 5
O4 Cl2 Cu4G 105.2(5) 5_655 5
Cu4E Cl2 Cu4G 141.9(5) 1_456 5
Cu4E Cl2 Cu4G 67.7(4) 6_454 5
Cl2 Cl2 Cu4G 40.0(5) 5 5
Cu4A Cl3 Cu4E 84.0(3) 1_655 .
Cu4A Cl3 Cu4E 84.0(3) 1_655 6_554
Cu4E Cl3 Cu4E 11.9(3) . 6_554
Cu4A Cl3 Cu4G 36.5(6) 1_655 6_655
Cu4E Cl3 Cu4G 64.2(7) . 6_655
Cu4E Cl3 Cu4G 58.3(6) 6_554 6_655
Cu4A Cl3 Cu4G 36.5(6) 1_655 1_654
Cu4E Cl3 Cu4G 58.3(6) . 1_654
Cu4E Cl3 Cu4G 64.2(7) 6_554 1_654
Cu4G Cl3 Cu4G 52.0(13) 6_655 1_654
Cu4A Cl3 Cu4G 36.3(6) 1_655 2_654
Cu4E Cl3 Cu4G 105.4(7) . 2_654
Cu4E Cl3 Cu4G 110.9(7) 6_554 2_654
Cu4G Cl3 Cu4G 72.8(10) 6_655 2_654
Cu4G Cl3 Cu4G 47.2(11) 1_654 2_654
Cu4A Cl3 Cu4G 36.3(6) 1_655 5_655
Cu4E Cl3 Cu4G 110.9(7) . 5_655
Cu4E Cl3 Cu4G 105.4(7) 6_554 5_655
Cu4G Cl3 Cu4G 47.2(11) 6_655 5_655
Cu4G Cl3 Cu4G 72.8(10) 1_654 5_655
Cu4G Cl3 Cu4G 51.8(13) 2_654 5_655
Cu4A Cl3 Cu4B 37.4(3) 1_655 1_654
Cu4E Cl3 Cu4B 81.6(2) . 1_654
Cu4E Cl3 Cu4B 88.9(3) 6_554 1_654
Cu4G Cl3 Cu4B 68.1(7) 6_655 1_654
Cu4G Cl3 Cu4B 25.1(6) 1_654 1_654
Cu4G Cl3 Cu4B 25.1(6) 2_654 1_654
Cu4G Cl3 Cu4B 67.9(7) 5_655 1_654
Cu4A Cl3 Cu4B 37.4(3) 1_655 5_655
Cu4E Cl3 Cu4B 88.9(3) . 5_655
Cu4E Cl3 Cu4B 81.6(2) 6_554 5_655
Cu4G Cl3 Cu4B 25.1(6) 6_655 5_655
Cu4G Cl3 Cu4B 68.1(7) 1_654 5_655
Cu4G Cl3 Cu4B 67.9(7) 2_654 5_655
Cu4G Cl3 Cu4B 25.1(6) 5_655 5_655
Cu4B Cl3 Cu4B 74.7(5) 1_654 5_655
Cu4A Cl3 Cu4D 93.8(8) 1_655 1_554
Cu4E Cl3 Cu4D 173.7(3) . 1_554
Cu4E Cl3 Cu4D 173.7(3) 6_554 1_554
Cu4G Cl3 Cu4D 117.0(10) 6_655 1_554
Cu4G Cl3 Cu4D 117.0(10) 1_654 1_554
Cu4G Cl3 Cu4D 69.8(9) 2_654 1_554
Cu4G Cl3 Cu4D 69.8(9) 5_655 1_554
Cu4B Cl3 Cu4D 93.0(7) 1_654 1_554
Cu4B Cl3 Cu4D 93.0(7) 5_655 1_554
Cu4A Cl3 O3 130.0(3) 1_655 1_554
Cu4E Cl3 O3 124.1(3) . 1_554
Cu4E Cl3 O3 132.1(3) 6_554 1_554
Cu4G Cl3 O3 166.2(7) 6_655 1_554
Cu4G Cl3 O3 120.5(7) 1_654 1_554
Cu4G Cl3 O3 93.8(6) 2_654 1_554
Cu4G Cl3 O3 121.8(7) 5_655 1_554
Cu4B Cl3 O3 101.0(3) 1_654 1_554
Cu4B Cl3 O3 146.3(4) 5_655 1_554
Cu4D Cl3 O3 53.4(6) 1_554 1_554
Cu4A Cl3 O3 130.0(3) 1_655 6
Cu4E Cl3 O3 132.1(3) . 6
Cu4E Cl3 O3 124.1(3) 6_554 6
Cu4G Cl3 O3 120.5(7) 6_655 6
Cu4G Cl3 O3 166.2(7) 1_654 6
Cu4G Cl3 O3 121.8(7) 2_654 6
Cu4G Cl3 O3 93.8(6) 5_655 6
Cu4B Cl3 O3 146.3(4) 1_654 6
Cu4B Cl3 O3 101.0(3) 5_655 6
Cu4D Cl3 O3 53.4(6) 1_554 6
O3 Cl3 O3 63.8(4) 1_554 6
Cu4E Cl4 Cu4E 11.9(3) 1_456 6_455
Cu4E Cl4 Cu4D 164.8(9) 1_456 .
Cu4E Cl4 Cu4D 164.8(9) 6_455 .
Cu4E Cl4 Cu4D 111.1(8) 1_456 5_656
Cu4E Cl4 Cu4D 111.1(8) 6_455 5_656
Cu4D Cl4 Cu4D 82.8(13) . 5_656
Cu4E Cl4 Cu2 80.3(2) 1_456 .
Cu4E Cl4 Cu2 86.9(2) 6_455 .
Cu4D Cl4 Cu2 84.7(8) . .
Cu4D Cl4 Cu2 144.3(3) 5_656 .
Cu4E Cl4 Cu2 86.9(2) 1_456 6_556
Cu4E Cl4 Cu2 80.3(2) 6_455 6_556
Cu4D Cl4 Cu2 84.7(8) . 6_556
Cu4D Cl4 Cu2 144.3(3) 5_656 6_556
Cu2 Cl4 Cu2 66.71(18) . 6_556
Cu4E Cl4 Cu4G 52.5(5) 1_456 6_556
Cu4E Cl4 Cu4G 47.2(5) 6_455 6_556
Cu4D Cl4 Cu4G 142.5(9) . 6_556
Cu4D Cl4 Cu4G 66.3(9) 5_656 6_556
Cu2 Cl4 Cu4G 132.8(5) . 6_556
Cu2 Cl4 Cu4G 107.8(5) 6_556 6_556
Cu4E Cl4 Cu4G 47.2(5) 1_456 .
Cu4E Cl4 Cu4G 52.5(5) 6_455 .
Cu4D Cl4 Cu4G 142.5(9) . .
Cu4D Cl4 Cu4G 66.3(9) 5_656 .
Cu2 Cl4 Cu4G 107.8(5) . .
Cu2 Cl4 Cu4G 132.8(5) 6_556 .
Cu4G Cl4 Cu4G 39.8(10) 6_556 .
Cu4E Cl4 Cu1 86.63(18) 1_456 .
Cu4E Cl4 Cu1 98.5(2) 6_455 .
Cu4D Cl4 Cu1 88.94(16) . .
Cu4D Cl4 Cu1 83.58(14) 5_656 .
Cu2 Cl4 Cu1 62.84(8) . .
Cu2 Cl4 Cu1 129.5(2) 6_556 .
Cu4G Cl4 Cu1 107.3(5) 6_556 .
Cu4G Cl4 Cu1 67.7(5) . .
Cu4E Cl4 Cu1 98.5(2) 1_456 1_556
Cu4E Cl4 Cu1 86.63(18) 6_455 1_556
Cu4D Cl4 Cu1 88.94(16) . 1_556
Cu4D Cl4 Cu1 83.58(14) 5_656 1_556
Cu2 Cl4 Cu1 129.5(2) . 1_556
Cu2 Cl4 Cu1 62.84(8) 6_556 1_556
Cu4G Cl4 Cu1 67.7(5) 6_556 1_556
Cu4G Cl4 Cu1 107.3(5) . 1_556
Cu1 Cl4 Cu1 167.2(3) . 1_556
Cu4E Cl4 O2 50.7(2) 1_456 4_455
Cu4E Cl4 O2 44.5(2) 6_455 4_455
Cu4D Cl4 O2 120.4(9) . 4_455
Cu4D Cl4 O2 146.0(6) 5_656 4_455
Cu2 Cl4 O2 67.6(2) . 4_455
Cu2 Cl4 O2 36.22(17) 6_556 4_455
Cu4G Cl4 O2 81.8(5) 6_556 4_455
Cu4G Cl4 O2 96.9(5) . 4_455
Cu1 Cl4 O2 118.6(2) . 4_455
Cu1 Cl4 O2 73.14(18) 1_556 4_455
Cu4E Cl4 O2 44.5(2) 1_456 7_566
Cu4E Cl4 O2 50.7(2) 6_455 7_566
Cu4D Cl4 O2 120.4(9) . 7_566
Cu4D Cl4 O2 146.0(6) 5_656 7_566
Cu2 Cl4 O2 36.22(17) . 7_566
Cu2 Cl4 O2 67.6(2) 6_556 7_566
Cu4G Cl4 O2 96.9(5) 6_556 7_566
Cu4G Cl4 O2 81.8(5) . 7_566
Cu1 Cl4 O2 73.14(18) . 7_566
Cu1 Cl4 O2 118.6(2) 1_556 7_566
O2 Cl4 O2 45.5(3) 4_455 7_566
Cu1 O1 Cu2 114.2(4) . .
Cu1 O1 Cu2 114.2(4) . 6
Cu2 O1 Cu2 114.2(7) . 6
Cu1 O1 Cu3 119.2(7) . .
Cu2 O1 Cu3 96.4(5) . .
Cu2 O1 Cu3 96.4(5) 6 .
Cu1 O1 O2 120.3(4) . 4_454
Cu2 O1 O2 124.7(7) . 4_454
Cu2 O1 O2 49.6(3) 6 4_454
Cu3 O1 O2 49.1(3) . 4_454
Cu1 O1 O2 120.3(4) . 7_566
Cu2 O1 O2 49.6(3) . 7_566
Cu2 O1 O2 124.7(7) 6 7_566
Cu3 O1 O2 49.1(3) . 7_566
O2 O1 O2 93.0(6) 4_454 7_566
Cu1 O1 O4 42.7(4) . .
Cu2 O1 O4 93.4(4) . .
Cu2 O1 O4 93.4(4) 6 .
Cu3 O1 O4 161.9(7) . .
O2 O1 O4 133.5(3) 4_454 .
O2 O1 O4 133.5(3) 7_566 .
Cu1 O1 O3 95.6(5) . 6
Cu2 O1 O3 93.2(5) . 6
Cu2 O1 O3 40.9(3) 6 6
Cu3 O1 O3 135.4(5) . 6
O2 O1 O3 90.4(4) 4_454 6
O2 O1 O3 135.2(6) 7_566 6
O4 O1 O3 58.8(4) . 6
Cu1 O1 O3 95.6(5) . .
Cu2 O1 O3 40.9(3) . .
Cu2 O1 O3 93.2(5) 6 .
Cu3 O1 O3 135.4(5) . .
O2 O1 O3 135.2(6) 4_454 .
O2 O1 O3 90.4(4) 7_566 .
O4 O1 O3 58.8(4) . .
O3 O1 O3 57.9(5) 6 .
Cu1 O1 Cl2 49.5(3) . .
Cu2 O1 Cl2 122.5(3) . .
Cu2 O1 Cl2 122.5(3) 6 .
Cu3 O1 Cl2 69.7(4) . .
O2 O1 Cl2 88.3(4) 4_454 .
O2 O1 Cl2 88.3(4) 7_566 .
O4 O1 Cl2 92.2(5) . .
O3 O1 Cl2 136.4(5) 6 .
O3 O1 Cl2 136.4(5) . .
Cu1 O1 Cl1 165.6(6) . 7_665
Cu2 O1 Cl1 61.0(4) . 7_665
Cu2 O1 Cl1 61.0(4) 6 7_665
Cu3 O1 Cl1 75.3(4) . 7_665
O2 O1 Cl1 68.2(4) 4_454 7_665
O2 O1 Cl1 68.2(4) 7_566 7_665
O4 O1 Cl1 122.8(5) . 7_665
O3 O1 Cl1 71.9(4) 6 7_665
O3 O1 Cl1 71.9(4) . 7_665
Cl2 O1 Cl1 144.9(5) . 7_665
Cu1 O1 Te1 77.4(4) . .
Cu2 O1 Te1 75.0(4) . .
Cu2 O1 Te1 75.0(4) 6 .
Cu3 O1 Te1 163.4(6) . .
O2 O1 Te1 124.6(4) 4_454 .
O2 O1 Te1 124.6(4) 7_566 .
O4 O1 Te1 34.7(3) . .
O3 O1 Te1 34.2(3) 6 .
O3 O1 Te1 34.2(3) . .
Cl2 O1 Te1 126.9(5) . .
Cl1 O1 Te1 88.2(3) 7_665 .
Te2 O2 Cu3 140.1(5) . 7_664
Te2 O2 Cu2 112.1(5) . 7_664
Cu3 O2 Cu2 91.5(4) 7_664 7_664
Te2 O2 Cu4E 105.3(4) . 7_565
Cu3 O2 Cu4E 101.2(4) 7_664 7_565
Cu2 O2 Cu4E 100.1(4) 7_664 7_565
Te2 O2 O2 47.4(3) . 6_554
Cu3 O2 O2 162.7(3) 7_664 6_554
Cu2 O2 O2 98.3(3) 7_664 6_554
Cu4E O2 O2 63.1(3) 7_565 6_554
Te2 O2 O1 154.3(5) . 7_664
Cu3 O2 O1 46.8(3) 7_664 7_664
Cu2 O2 O1 46.7(3) 7_664 7_664
Cu4E O2 O1 94.3(4) 7_565 7_664
O2 O2 O1 136.5(3) 6_554 7_664
Te2 O2 Cu4E 96.8(4) . 4_454
Cu3 O2 Cu4E 110.3(4) 7_664 4_454
Cu2 O2 Cu4E 100.7(4) 7_664 4_454
Cu4E O2 Cu4E 9.2(2) 7_565 4_454
O2 O2 Cu4E 53.9(2) 6_554 4_454
O1 O2 Cu4E 101.4(4) 7_664 4_454
Te2 O2 O5 41.5(3) . .
Cu3 O2 O5 111.9(4) 7_664 .
Cu2 O2 O5 153.5(5) 7_664 .
Cu4E O2 O5 87.8(4) 7_565 .
O2 O2 O5 62.7(2) 6_554 .
O1 O2 O5 158.6(5) 7_664 .
Cu4E O2 O5 83.3(3) 4_454 .
Te2 O2 O5 70.1(4) . 7_665
Cu3 O2 O5 131.0(4) 7_664 7_665
Cu2 O2 O5 42.9(3) 7_664 7_665
Cu4E O2 O5 103.4(4) 7_565 7_665
O2 O2 O5 63.4(2) 6_554 7_665
O1 O2 O5 89.5(4) 7_664 7_665
Cu4E O2 O5 97.5(4) 4_454 7_665
O5 O2 O5 110.7(3) . 7_665
Te2 O2 O3 52.5(3) . 1_554
Cu3 O2 O3 88.1(4) 7_664 1_554
Cu2 O2 O3 120.2(4) 7_664 1_554
Cu4E O2 O3 138.4(4) 7_565 1_554
O2 O2 O3 99.1(3) 6_554 1_554
O1 O2 O3 119.8(5) 7_664 1_554
Cu4E O2 O3 134.9(4) 4_454 1_554
O5 O2 O3 51.6(3) . 1_554
O5 O2 O3 100.1(4) 7_665 1_554
Te2 O2 Cl1 107.6(4) . 7_664
Cu3 O2 Cl1 42.4(2) 7_664 7_664
Cu2 O2 Cl1 133.9(4) 7_664 7_664
Cu4E O2 Cl1 90.9(3) 7_565 7_664
O2 O2 Cl1 126.12(16) 6_554 7_664
O1 O2 Cl1 88.2(4) 7_664 7_664
Cu4E O2 Cl1 96.9(3) 4_454 7_664
O5 O2 Cl1 70.5(3) . 7_664
O5 O2 Cl1 165.6(4) 7_665 7_664
O3 O2 Cl1 69.0(3) 1_554 7_664
Te2 O2 Cl1 92.6(3) . 1_654
Cu3 O2 Cl1 72.3(3) 7_664 1_654
Cu2 O2 Cl1 58.6(2) 7_664 1_654
Cu4E O2 Cl1 156.7(4) 7_565 1_654
O2 O2 Cl1 124.97(17) 6_554 1_654
O1 O2 Cl1 64.6(4) 7_664 1_654
Cu4E O2 Cl1 159.2(4) 4_454 1_654
O5 O2 Cl1 115.4(4) . 1_654
O5 O2 Cl1 68.4(2) 7_665 1_654
O3 O2 Cl1 64.7(3) 1_554 1_654
Cl1 O2 Cl1 97.9(3) 7_664 1_654
Te1 O3 Cu2 126.1(6) . .
Te1 O3 Te2 140.3(5) . 1_556
Cu2 O3 Te2 92.0(4) . 1_556
Te1 O3 O5 174.5(6) . 1_556
Cu2 O3 O5 49.2(4) . 1_556
Te2 O3 O5 43.5(3) 1_556 1_556
Te1 O3 O3 41.4(3) . 6
Cu2 O3 O3 96.2(3) . 6
Te2 O3 O3 136.4(3) 1_556 6
O5 O3 O3 133.4(3) 1_556 6
Te1 O3 O4 41.9(3) . .
Cu2 O3 O4 93.9(5) . .
Te2 O3 O4 161.6(5) 1_556 .
O5 O3 O4 136.6(6) 1_556 .
O3 O3 O4 60.1(3) 6 .
Te1 O3 Cu4D 95.1(7) . .
Cu2 O3 Cu4D 92.6(8) . .
Te2 O3 Cu4D 93.3(6) 1_556 .
O5 O3 Cu4D 88.2(7) 1_556 .
O3 O3 Cu4D 128.8(5) 6 .
O4 O3 Cu4D 69.1(5) . .
Te1 O3 O1 85.4(4) . .
Cu2 O3 O1 40.8(3) . .
Te2 O3 O1 131.5(5) 1_556 .
O5 O3 O1 89.8(4) 1_556 .
O3 O3 O1 61.1(2) 6 .
O4 O3 O1 59.4(4) . .
Cu4D O3 O1 98.4(7) . .
Te1 O3 O2 121.4(5) . 1_556
Cu2 O3 O2 90.2(4) . 1_556
Te2 O3 O2 38.0(2) 1_556 1_556
O5 O3 O2 58.5(4) 1_556 1_556
O3 O3 O2 99.1(3) 6 1_556
O4 O3 O2 159.1(5) . 1_556
Cu4D O3 O2 131.3(6) . 1_556
O1 O3 O2 114.3(5) . 1_556
Te1 O3 Cl3 83.6(4) . 1_556
Cu2 O3 Cl3 139.7(5) . 1_556
Te2 O3 Cl3 70.3(3) 1_556 1_556
O5 O3 Cl3 101.9(4) 1_556 1_556
O3 O3 Cl3 121.91(19) 6 1_556
O4 O3 Cl3 94.2(4) . 1_556
Cu4D O3 Cl3 54.4(7) . 1_556
O1 O3 Cl3 149.3(5) . 1_556
O2 O3 Cl3 95.9(4) 1_556 1_556
Te1 O3 Cl1 63.6(3) . 1_655
Cu2 O3 Cl1 139.9(5) . 1_655
Te2 O3 Cl1 80.4(3) 1_556 1_655
O5 O3 Cl1 117.6(5) 1_556 1_655
O3 O3 Cl1 66.02(18) 6 1_655
O4 O3 Cl1 105.5(4) . 1_655
Cu4D O3 Cl1 126.9(7) . 1_655
O1 O3 Cl1 125.0(4) . 1_655
O2 O3 Cl1 60.1(3) 1_556 1_655
Cl3 O3 Cl1 74.4(2) 1_556 1_655
Te1 O3 Cu2 68.9(3) . 6
Cu2 O3 Cu2 63.8(3) . 6
Te2 O3 Cu2 132.2(4) 1_556 6
O5 O3 Cu2 105.6(4) 1_556 6
O3 O3 Cu2 32.34(17) 6 6
O4 O3 Cu2 65.6(3) . 6
Cu4D O3 Cu2 126.2(6) . 6
O1 O3 Cu2 32.45(19) . 6
O2 O3 Cu2 98.3(4) 1_556 6
Cl3 O3 Cu2 152.5(3) 1_556 6
Cl1 O3 Cu2 92.6(3) 1_655 6
Te1 O4 Cu1 128.9(8) . .
Te1 O4 Cu1 129.4(8) . 5_655
Cu1 O4 Cu1 101.7(6) . 5_655
Te1 O4 O4 179.9(11) . 5_655
Cu1 O4 O4 51.2(5) . 5_655
Cu1 O4 O4 50.5(5) 5_655 5_655
Te1 O4 O3 41.3(3) . .
Cu1 O4 O3 97.8(6) . .
Cu1 O4 O3 144.2(4) 5_655 .
O4 O4 O3 138.8(6) 5_655 .
Te1 O4 O3 41.3(3) . 6
Cu1 O4 O3 97.8(6) . 6
Cu1 O4 O3 144.2(4) 5_655 6
O4 O4 O3 138.8(6) 5_655 6
O3 O4 O3 59.8(6) . 6
Te1 O4 O1 86.9(6) . .
Cu1 O4 O1 42.0(4) . .
Cu1 O4 O1 143.7(7) 5_655 .
O4 O4 O1 93.2(8) 5_655 .
O3 O4 O1 61.8(4) . .
O3 O4 O1 61.8(4) 6 .
Te1 O4 Cl2 83.7(5) . 5_655
Cu1 O4 Cl2 147.4(7) . 5_655
Cu1 O4 Cl2 45.7(3) 5_655 5_655
O4 O4 Cl2 96.2(8) 5_655 5_655
O3 O4 Cl2 110.3(4) . 5_655
O3 O4 Cl2 110.3(4) 6 5_655
O1 O4 Cl2 170.6(6) . 5_655
Te1 O4 Cu4D 84.1(7) . 1_554
Cu1 O4 Cu4D 95.6(6) . 1_554
Cu1 O4 Cu4D 91.9(7) 5_655 1_554
O4 O4 Cu4D 95.9(7) 5_655 1_554
O3 O4 Cu4D 115.9(8) . 1_554
O3 O4 Cu4D 56.3(7) 6 1_554
O1 O4 Cu4D 92.1(7) . 1_554
Cl2 O4 Cu4D 86.9(7) 5_655 1_554
Te1 O4 Cu4D 84.1(7) . .
Cu1 O4 Cu4D 95.6(6) . .
Cu1 O4 Cu4D 91.9(7) 5_655 .
O4 O4 Cu4D 95.9(7) 5_655 .
O3 O4 Cu4D 56.3(7) . .
O3 O4 Cu4D 115.9(8) 6 .
O1 O4 Cu4D 92.1(7) . .
Cl2 O4 Cu4D 86.9(7) 5_655 .
Cu4D O4 Cu4D 167.2(13) 1_554 .
Te1 O4 Cu2 70.2(4) . .
Cu1 O4 Cu2 64.7(4) . .
Cu1 O4 Cu2 148.2(3) 5_655 .
O4 O4 Cu2 109.9(7) 5_655 .
O3 O4 Cu2 33.0(3) . .
O3 O4 Cu2 67.6(4) 6 .
O1 O4 Cu2 33.0(2) . .
Cl2 O4 Cu2 141.2(3) 5_655 .
Cu4D O4 Cu2 117.1(8) 1_554 .
Cu4D O4 Cu2 62.9(7) . .
Te1 O4 Cu2 70.2(4) . 6
Cu1 O4 Cu2 64.7(4) . 6
Cu1 O4 Cu2 148.2(3) 5_655 6
O4 O4 Cu2 109.9(7) 5_655 6
O3 O4 Cu2 67.6(4) . 6
O3 O4 Cu2 33.0(3) 6 6
O1 O4 Cu2 33.0(2) . 6
Cl2 O4 Cu2 141.2(3) 5_655 6
Cu4D O4 Cu2 62.9(7) 1_554 6
Cu4D O4 Cu2 117.1(8) . 6
Cu2 O4 Cu2 54.5(2) . 6
Te2 O5 Cu2 110.4(5) . 1_554
Te2 O5 Cu2 110.4(5) . 6
Cu2 O5 Cu2 106.4(6) 1_554 6
Te2 O5 O3 64.6(4) . 1_554
Cu2 O5 O3 46.7(3) 1_554 1_554
Cu2 O5 O3 114.5(6) 6 1_554
Te2 O5 O3 64.6(4) . 6
Cu2 O5 O3 114.5(6) 1_554 6
Cu2 O5 O3 46.7(3) 6 6
O3 O5 O3 86.8(6) 1_554 6
Te2 O5 O2 42.4(3) . .
Cu2 O5 O2 97.5(3) 1_554 .
Cu2 O5 O2 150.0(5) 6 .
O3 O5 O2 69.9(4) 1_554 .
O3 O5 O2 106.7(5) 6 .
Te2 O5 O2 42.4(3) . 6_554
Cu2 O5 O2 150.0(5) 1_554 6_554
Cu2 O5 O2 97.5(3) 6 6_554
O3 O5 O2 106.7(5) 1_554 6_554
O3 O5 O2 69.9(4) 6 6_554
O2 O5 O2 54.6(4) . 6_554
Te2 O5 Te2 158.9(6) . 7_565
Cu2 O5 Te2 81.3(4) 1_554 7_565
Cu2 O5 Te2 81.3(4) 6 7_565
O3 O5 Te2 127.7(4) 1_554 7_565
O3 O5 Te2 127.7(4) 6 7_565
O2 O5 Te2 120.8(4) . 7_565
O2 O5 Te2 120.8(4) 6_554 7_565
Te2 O5 O2 152.3(3) . 7_565
Cu2 O5 O2 43.2(3) 1_554 7_565
Cu2 O5 O2 89.3(5) 6 7_565
O3 O5 O2 89.9(4) 1_554 7_565
O3 O5 O2 127.8(5) 6 7_565
O2 O5 O2 120.8(4) . 7_565
O2 O5 O2 157.2(5) 6_554 7_565
Te2 O5 O2 38.7(2) 7_565 7_565
Te2 O5 O2 152.3(3) . 4_454
Cu2 O5 O2 89.3(5) 1_554 4_454
Cu2 O5 O2 43.2(3) 6 4_454
O3 O5 O2 127.8(5) 1_554 4_454
O3 O5 O2 89.9(4) 6 4_454
O2 O5 O2 157.2(5) . 4_454
O2 O5 O2 120.8(4) 6_554 4_454
Te2 O5 O2 38.7(2) 7_565 4_454
O2 O5 O2 53.1(4) 7_565 4_454
Te2 O5 Cl1 98.1(3) . 7_665
Cu2 O5 Cl1 150.3(5) 1_554 7_665
Cu2 O5 Cl1 53.81(16) 6 7_665
O3 O5 Cl1 156.0(5) 1_554 7_665
O3 O5 Cl1 70.2(3) 6 7_665
O2 O5 Cl1 109.3(4) . 7_665
O2 O5 Cl1 59.7(2) 6_554 7_665
Te2 O5 Cl1 74.3(2) 7_565 7_665
O2 O5 Cl1 109.4(4) 7_565 7_665
O2 O5 Cl1 61.1(2) 4_454 7_665
Te2 O5 Cl1 98.1(3) . 7_664
Cu2 O5 Cl1 53.81(16) 1_554 7_664
Cu2 O5 Cl1 150.3(5) 6 7_664
O3 O5 Cl1 70.2(3) 1_554 7_664
O3 O5 Cl1 156.0(5) 6 7_664
O2 O5 Cl1 59.7(2) . 7_664
O2 O5 Cl1 109.3(4) 6_554 7_664
Te2 O5 Cl1 74.3(2) 7_565 7_664
O2 O5 Cl1 61.1(2) 7_565 7_664
O2 O5 Cl1 109.4(4) 4_454 7_664
Cl1 O5 Cl1 131.4(4) 7_665 7_664
Cu4G Cu4A Cu4G 180.0 6 2_554
Cu4G Cu4A Cu4G 85(2) 6 5
Cu4G Cu4A Cu4G 95(2) 2_554 5
Cu4G Cu4A Cu4G 95(2) 6 1_554
Cu4G Cu4A Cu4G 85(2) 2_554 1_554
Cu4G Cu4A Cu4G 180(3) 5 1_554
Cu4G Cu4A Cu4B 42.5(10) 6 5
Cu4G Cu4A Cu4B 137.5(11) 2_554 5
Cu4G Cu4A Cu4B 42.5(11) 5 5
Cu4G Cu4A Cu4B 137.5(11) 1_554 5
Cu4G Cu4A Cu4B 137.5(10) 6 1_554
Cu4G Cu4A Cu4B 42.5(11) 2_554 1_554
Cu4G Cu4A Cu4B 137.5(11) 5 1_554
Cu4G Cu4A Cu4B 42.5(11) 1_554 1_554
Cu4B Cu4A Cu4B 180.0 5 1_554
Cu4G Cu4A Cl3 89.8(10) 6 1_455
Cu4G Cu4A Cl3 90.2(10) 2_554 1_455
Cu4G Cu4A Cl3 90.2(10) 5 1_455
Cu4G Cu4A Cl3 89.8(10) 1_554 1_455
Cu4B Cu4A Cl3 90.000(1) 5 1_455
Cu4B Cu4A Cl3 90.000(1) 1_554 1_455
Cu4G Cu4A Cl3 90.2(10) 6 5_654
Cu4G Cu4A Cl3 89.8(10) 2_554 5_654
Cu4G Cu4A Cl3 89.8(10) 5 5_654
Cu4G Cu4A Cl3 90.2(10) 1_554 5_654
Cu4B Cu4A Cl3 90.000(1) 5 5_654
Cu4B Cu4A Cl3 90.000(1) 1_554 5_654
Cl3 Cu4A Cl3 180.0 1_455 5_654
Cu4G Cu4A Cu4E 53.1(10) 6 6_454
Cu4G Cu4A Cu4E 126.9(10) 2_554 6_454
Cu4G Cu4A Cu4E 118.5(10) 5 6_454
Cu4G Cu4A Cu4E 61.5(10) 1_554 6_454
Cu4B Cu4A Cu4E 85.22(12) 5 6_454
Cu4B Cu4A Cu4E 94.78(12) 1_554 6_454
Cl3 Cu4A Cu4E 53.0(2) 1_455 6_454
Cl3 Cu4A Cu4E 127.0(2) 5_654 6_454
Cu4G Cu4A Cu4E 126.9(10) 6 2_655
Cu4G Cu4A Cu4E 53.1(10) 2_554 2_655
Cu4G Cu4A Cu4E 61.5(10) 5 2_655
Cu4G Cu4A Cu4E 118.5(10) 1_554 2_655
Cu4B Cu4A Cu4E 94.78(12) 5 2_655
Cu4B Cu4A Cu4E 85.22(12) 1_554 2_655
Cl3 Cu4A Cu4E 127.0(2) 1_455 2_655
Cl3 Cu4A Cu4E 53.0(3) 5_654 2_655
Cu4E Cu4A Cu4E 180.00(16) 6_454 2_655
Cu4G Cu4A Cu4E 61.5(10) 6 1_455
Cu4G Cu4A Cu4E 118.5(10) 2_554 1_455
Cu4G Cu4A Cu4E 126.9(10) 5 1_455
Cu4G Cu4A Cu4E 53.1(10) 1_554 1_455
Cu4B Cu4A Cu4E 94.78(12) 5 1_455
Cu4B Cu4A Cu4E 85.22(12) 1_554 1_455
Cl3 Cu4A Cu4E 53.0(2) 1_455 1_455
Cl3 Cu4A Cu4E 127.0(2) 5_654 1_455
Cu4E Cu4A Cu4E 9.6(2) 6_454 1_455
Cu4E Cu4A Cu4E 170.4(2) 2_655 1_455
Cu4G Cu4A Cu4E 118.5(10) 6 5_654
Cu4G Cu4A Cu4E 61.5(10) 2_554 5_654
Cu4G Cu4A Cu4E 53.1(10) 5 5_654
Cu4G Cu4A Cu4E 126.9(10) 1_554 5_654
Cu4B Cu4A Cu4E 85.22(12) 5 5_654
Cu4B Cu4A Cu4E 94.78(12) 1_554 5_654
Cl3 Cu4A Cu4E 127.0(2) 1_455 5_654
Cl3 Cu4A Cu4E 53.0(3) 5_654 5_654
Cu4E Cu4A Cu4E 170.4(2) 6_454 5_654
Cu4E Cu4A Cu4E 9.6(2) 2_655 5_654
Cu4E Cu4A Cu4E 180.0(3) 1_455 5_654
Cu4G Cu4B Cu4G 132(3) . 2
Cu4G Cu4B Cu4A 66.1(16) . 1_556
Cu4G Cu4B Cu4A 66.1(16) 2 1_556
Cu4G Cu4B Cl3 75.5(15) . 1_456
Cu4G Cu4B Cl3 76.0(15) 2 1_456
Cu4A Cu4B Cl3 52.6(3) 1_556 1_456
Cu4G Cu4B Cl3 76.0(15) . 5_655
Cu4G Cu4B Cl3 75.5(15) 2 5_655
Cu4A Cu4B Cl3 52.6(3) 1_556 5_655
Cl3 Cu4B Cl3 105.3(5) 1_456 5_655
Cu4G Cu4B Cl2 71.6(15) . .
Cu4G Cu4B Cl2 153.5(16) 2 .
Cu4A Cu4B Cl2 135.7(2) 1_556 .
Cl3 Cu4B Cl2 104.8(2) 1_456 .
Cl3 Cu4B Cl2 127.9(2) 5_655 .
Cu4G Cu4B Cl2 153.5(16) . 5
Cu4G Cu4B Cl2 71.6(15) 2 5
Cu4A Cu4B Cl2 135.7(2) 1_556 5
Cl3 Cu4B Cl2 127.9(2) 1_456 5
Cl3 Cu4B Cl2 104.8(2) 5_655 5
Cl2 Cu4B Cl2 88.5(5) . 5
Cu4G Cu4B Cu4G 45.3(16) . 6_556
Cu4G Cu4B Cu4G 87.0(18) 2 6_556
Cu4A Cu4B Cu4G 20.8(6) 1_556 6_556
Cl3 Cu4B Cu4G 55.3(6) 1_456 6_556
Cl3 Cu4B Cu4G 55.6(6) 5_655 6_556
Cl2 Cu4B Cu4G 115.7(5) . 6_556
Cl2 Cu4B Cu4G 154.8(7) 5 6_556
Cu4G Cu4B Cu4G 87.0(18) . 5_556
Cu4G Cu4B Cu4G 45.3(16) 2 5_556
Cu4A Cu4B Cu4G 20.8(6) 1_556 5_556
Cl3 Cu4B Cu4G 55.6(6) 1_456 5_556
Cl3 Cu4B Cu4G 55.3(6) 5_655 5_556
Cl2 Cu4B Cu4G 154.8(7) . 5_556
Cl2 Cu4B Cu4G 115.7(5) 5 5_556
Cu4G Cu4B Cu4G 41.7(11) 6_556 5_556
Cu4G Cu4B Cu4B 66.1(16) . 5_556
Cu4G Cu4B Cu4B 66.1(16) 2 5_556
Cu4A Cu4B Cu4B 0.0 1_556 5_556
Cl3 Cu4B Cu4B 52.6(3) 1_456 5_556
Cl3 Cu4B Cu4B 52.6(3) 5_655 5_556
Cl2 Cu4B Cu4B 135.7(2) . 5_556
Cl2 Cu4B Cu4B 135.7(2) 5 5_556
Cu4G Cu4B Cu4B 20.8(6) 6_556 5_556
Cu4G Cu4B Cu4B 20.8(6) 5_556 5_556
Cl4 Cu4D Cl4 97.2(13) . 5_656
Cl4 Cu4D O3 87.6(10) . .
Cl4 Cu4D O3 141.0(5) 5_656 .
Cl4 Cu4D O3 87.6(10) . 6_556
Cl4 Cu4D O3 141.0(5) 5_656 6_556
O3 Cu4D O3 77.7(10) . 6_556
Cl4 Cu4D Cl3 153.9(17) . 1_556
Cl4 Cu4D Cl3 108.9(13) 5_656 1_556
O3 Cu4D Cl3 72.2(8) . 1_556
O3 Cu4D Cl3 72.2(8) 6_556 1_556
Cl4 Cu4D O4 84.6(6) . .
Cl4 Cu4D O4 87.2(7) 5_656 .
O3 Cu4D O4 54.6(4) . .
O3 Cu4D O4 131.8(12) 6_556 .
Cl3 Cu4D O4 96.4(6) 1_556 .
Cl4 Cu4D O4 84.6(6) . 1_556
Cl4 Cu4D O4 87.2(7) 5_656 1_556
O3 Cu4D O4 131.8(12) . 1_556
O3 Cu4D O4 54.6(4) 6_556 1_556
Cl3 Cu4D O4 96.4(6) 1_556 1_556
O4 Cu4D O4 167.2(13) . 1_556
Cu4E Cu4E Cl3 84.04(15) 6_554 .
Cu4E Cu4E Cl4 84.04(14) 6_554 1_654
Cl3 Cu4E Cl4 140.3(3) . 1_654
Cu4E Cu4E Cu4G 111.0(7) 6_554 1_654
Cl3 Cu4E Cu4G 63.8(7) . 1_654
Cl4 Cu4E Cu4G 85.7(7) 1_654 1_654
Cu4E Cu4E O2 116.9(3) 6_554 7_665
Cl3 Cu4E O2 125.3(3) . 7_665
Cl4 Cu4E O2 93.7(3) 1_654 7_665
Cu4G Cu4E O2 131.8(8) 1_654 7_665
Cu4E Cu4E Cu4G 58.8(6) 6_554 6_655
Cl3 Cu4E Cu4G 60.5(6) . 6_655
Cl4 Cu4E Cu4G 81.0(6) 1_654 6_655
Cu4G Cu4E Cu4G 52.3(13) 1_654 6_655
O2 Cu4E Cu4G 173.3(7) 7_665 6_655
Cu4E Cu4E O2 53.9(2) 6_554 4_554
Cl3 Cu4E O2 114.9(3) . 4_554
Cl4 Cu4E O2 87.4(3) 1_654 4_554
Cu4G Cu4E O2 164.2(8) 1_654 4_554
O2 Cu4E O2 62.9(4) 7_665 4_554
Cu4G Cu4E O2 112.5(7) 6_655 4_554
Cu4E Cu4E Cu4A 85.23(12) 6_554 1_655
Cl3 Cu4E Cu4A 43.0(2) . 1_655
Cl4 Cu4E Cu4A 98.3(2) 1_654 1_655
Cu4G Cu4E Cu4A 30.1(7) 1_654 1_655
O2 Cu4E Cu4A 155.9(3) 7_665 1_655
Cu4G Cu4E Cu4A 30.3(6) 6_655 1_655
O2 Cu4E Cu4A 138.1(3) 4_554 1_655
Cu4E Cu4E Cl2 156.29(13) 6_554 1_654
Cl3 Cu4E Cl2 86.54(19) . 1_654
Cl4 Cu4E Cl2 89.5(2) 1_654 1_654
Cu4G Cu4E Cl2 45.5(7) 1_654 1_654
O2 Cu4E Cl2 86.2(3) 7_665 1_654
Cu4G Cu4E Cl2 97.7(6) 6_655 1_654
O2 Cu4E Cl2 148.7(3) 4_554 1_654
Cu4A Cu4E Cl2 73.14(15) 1_655 1_654
Cu4E Cu4E O5 86.30(9) 6_554 7_665
Cl3 Cu4E O5 83.5(3) . 7_665
Cl4 Cu4E O5 133.1(3) 1_654 7_665
Cu4G Cu4E O5 139.9(7) 1_654 7_665
O2 Cu4E O5 51.5(3) 7_665 7_665
Cu4G Cu4E O5 130.3(6) 6_655 7_665
O2 Cu4E O5 51.1(3) 4_554 7_665
Cu4A Cu4E O5 126.4(2) 1_655 7_665
Cl2 Cu4E O5 114.21(18) 1_654 7_665
Cu4E Cu4E O1 144.19(17) 6_554 1_654
Cl3 Cu4E O1 131.7(3) . 1_654
Cl4 Cu4E O1 69.2(2) 1_654 1_654
Cu4G Cu4E O1 90.9(7) 1_654 1_654
O2 Cu4E O1 45.4(3) 7_665 1_654
Cu4G Cu4E O1 134.6(7) 6_655 1_654
O2 Cu4E O1 100.0(3) 4_554 1_654
Cu4A Cu4E O1 120.9(3) 1_655 1_654
Cl2 Cu4E O1 50.3(2) 1_654 1_654
O5 Cu4E O1 94.7(3) 7_665 1_654
Cu4E Cu4E Cl2 20.80(12) 6_554 1_655
Cl3 Cu4E Cl2 76.45(17) . 1_655
Cl4 Cu4E Cl2 79.12(18) 1_654 1_655
Cu4G Cu4E Cl2 90.4(7) 1_654 1_655
O2 Cu4E Cl2 136.9(3) 7_665 1_655
Cu4G Cu4E Cl2 38.3(6) 6_655 1_655
O2 Cu4E Cl2 74.2(3) 4_554 1_655
Cu4A Cu4E Cl2 66.35(14) 1_655 1_655
Cl2 Cu4E Cl2 135.5(2) 1_654 1_655
O5 Cu4E Cl2 104.46(17) 7_665 1_655
O1 Cu4E Cl2 148.1(2) 1_654 1_655
Cu4B Cu4G Cu4A 71.4(17) . 1_556
Cu4B Cu4G Cu4G 23.9(16) . 2
Cu4A Cu4G Cu4G 47.5(11) 1_556 2
Cu4B Cu4G Cu4G 113.9(16) . 6_556
Cu4A Cu4G Cu4G 42.5(11) 1_556 6_556
Cu4G Cu4G Cu4G 90.001(3) 2 6_556
Cu4B Cu4G Cu4E 131.5(18) . 1_456
Cu4A Cu4G Cu4E 96.7(13) 1_556 1_456
Cu4G Cu4G Cu4E 124.5(17) 2 1_456
Cu4G Cu4G Cu4E 69.0(7) 6_556 1_456
Cu4B Cu4G Cl2 83.0(16) . .
Cu4A Cu4G Cl2 151.1(16) 1_556 .
Cu4G Cu4G Cl2 106.2(8) 2 .
Cu4G Cu4G Cl2 158.7(7) 6_556 .
Cu4E Cu4G Cl2 90.2(9) 1_456 .
Cu4B Cu4G Cl3 79.3(15) . 1_456
Cu4A Cu4G Cl3 53.8(8) 1_556 1_456
Cu4G Cu4G Cl3 66.6(12) 2 1_456
Cu4G Cu4G Cl3 64.0(6) 6_556 1_456
Cu4E Cu4G Cl3 57.9(7) 1_456 1_456
Cl2 Cu4G Cl3 109.3(10) . 1_456
Cu4B Cu4G Cl3 78.9(15) . 5_655
Cu4A Cu4G Cl3 53.5(8) 1_556 5_655
Cu4G Cu4G Cl3 66.2(13) 2 5_655
Cu4G Cu4G Cl3 64.1(6) 6_556 5_655
Cu4E Cu4G Cl3 131.9(12) 1_456 5_655
Cl2 Cu4G Cl3 134.9(12) . 5_655
Cl3 Cu4G Cl3 107.2(10) 1_456 5_655
Cu4B Cu4G Cu4E 133.2(18) . 6_455
Cu4A Cu4G Cu4E 88.2(12) 1_556 6_455
Cu4G Cu4G Cu4E 121.3(15) 2 6_455
Cu4G Cu4G Cu4E 58.8(6) 6_556 6_455
Cu4E Cu4G Cu4E 10.2(3) 1_456 6_455
Cl2 Cu4G Cu4E 100.4(10) . 6_455
Cl3 Cu4G Cu4E 55.3(6) 1_456 6_455
Cl3 Cu4G Cu4E 122.0(11) 5_655 6_455
Cu4B Cu4G Cu4B 93.0(18) . 5_556
Cu4A Cu4G Cu4B 21.6(6) 1_556 5_556
Cu4G Cu4G Cu4B 69.2(6) 2 5_556
Cu4G Cu4G Cu4B 20.8(6) 6_556 5_556
Cu4E Cu4G Cu4B 82.3(8) 1_456 5_556
Cl2 Cu4G Cu4B 165.9(11) . 5_556
Cl3 Cu4G Cu4B 56.6(6) 1_456 5_556
Cl3 Cu4G Cu4B 56.5(6) 5_655 5_556
Cu4E Cu4G Cu4B 72.5(7) 6_455 5_556
Cu4B Cu4G Cu4G 71.4(17) . 5_556
Cu4A Cu4G Cu4G 0.001(1) 1_556 5_556
Cu4G Cu4G Cu4G 47.5(11) 2 5_556
Cu4G Cu4G Cu4G 42.5(10) 6_556 5_556
Cu4E Cu4G Cu4G 96.7(13) 1_456 5_556
Cl2 Cu4G Cu4G 151.1(16) . 5_556
Cl3 Cu4G Cu4G 53.8(8) 1_456 5_556
Cl3 Cu4G Cu4G 53.5(8) 5_655 5_556
Cu4E Cu4G Cu4G 88.2(12) 6_455 5_556
Cu4B Cu4G Cu4G 21.6(6) 5_556 5_556
Cu4B Cu4G Cl4 176(2) . .
Cu4A Cu4G Cl4 112.5(13) 1_556 .
Cu4G Cu4G Cl4 160.0(5) 2 .
Cu4G Cu4G Cl4 70.1(5) 6_556 .
Cu4E Cu4G Cl4 47.0(5) 1_456 .
Cl2 Cu4G Cl4 92.7(8) . .
Cl3 Cu4G Cl4 101.2(9) 1_456 .
Cl3 Cu4G Cl4 105.1(9) 5_655 .
Cu4E Cu4G Cl4 46.5(5) 6_455 .
Cu4B Cu4G Cl4 90.9(8) 5_556 .
Cu4G Cu4G Cl4 112.5(13) 5_556 .

loop_
_geom_bond_atom_site_label_1
_geom_bond_atom_site_label_2
_geom_bond_distance
_geom_bond_site_symmetry_2
Te1 O3 1.875(11) .
Te1 O3 1.875(11) 6
Te1 O4 1.896(14) .
Te1 Cl1 3.117(5) 1_655
Te1 O1 3.329(12) .
Te1 Cl2 3.478(7) 5_655
Te1 Cl3 3.708(4) 1_556
Te1 Cl3 3.708(4) .
Te2 O5 1.901(13) .
Te2 O2 1.934(10) .
Te2 O2 1.934(10) 6_554
Te2 O3 2.494(11) 1_554
Te2 O3 2.494(11) 6
Te2 O5 2.908(13) 7_665
Te2 Cl3 3.486(7) .
Cu1 O1 1.907(14) .
Cu1 O4 1.934(14) .
Cu1 O4 1.954(15) 5_655
Cu1 Cl2 2.254(6) .
Cu1 Cu1 3.015(5) 5_655
Cu1 Cl4 3.2309(9) 1_554
Cu1 Cl4 3.2309(9) .
Cu1 O3 3.628(11) .
Cu1 O3 3.628(11) 6
Cu2 O1 1.919(7) .
Cu2 O3 1.922(10) .
Cu2 O5 1.997(8) 1_556
Cu2 O2 2.007(9) 7_566
Cu2 Cl1 2.845(4) 7_665
Cu2 Cu3 2.864(3) .
Cu2 Cl4 2.907(7) .
Cu2 O4 3.519(13) .
Cu2 O2 3.521(10) 4_455
Cu2 O3 3.572(11) 6
Cu2 O2 3.691(9) 1_556
Cu3 O1 1.922(13) .
Cu3 O2 1.992(10) 7_566
Cu3 O2 1.992(10) 4_454
Cu3 Cl1 2.210(6) .
Cu3 Cu2 2.864(3) 6
Cu3 Cl2 2.919(7) .
Cu3 Cl1 3.310(6) 7_665
Cu3 O3 3.666(12) 7_565
Cu3 O3 3.666(12) 4_455
Cl1 Cu2 2.844(4) 7_565
Cl1 Cu2 2.844(4) 4_455
Cl1 Te1 3.117(5) 1_455
Cl1 O2 3.226(10) 7_566
Cl1 O2 3.226(10) 4_454
Cl1 O1 3.228(15) 7_565
Cl1 Cu3 3.310(6) 7_565
Cl1 O2 3.318(10) 6_454
Cl1 O2 3.318(10) 1_456
Cl1 O3 3.459(12) 6_455
Cl1 O3 3.459(12) 1_455
Cl2 Cu4G 2.32(3) 6
Cl2 Cu4G 2.32(3) .
Cl2 Cu4B 2.427(10) 5
Cl2 Cu4B 2.427(10) .
Cl2 O1 2.964(14) .
Cl2 O4 3.132(15) 5_655
Cl2 Cu4E 3.251(6) 1_456
Cl2 Cu4E 3.251(6) 6_454
Cl2 Cl2 3.387(12) 5
Cl2 Cu4G 3.40(3) 5
Cl3 Cu4A 1.929(7) 1_655
Cl3 Cu4E 2.257(9) .
Cl3 Cu4E 2.257(9) 6_554
Cl3 Cu4G 2.39(3) 6_655
Cl3 Cu4G 2.39(3) 1_654
Cl3 Cu4G 2.40(3) 2_654
Cl3 Cu4G 2.40(3) 5_655
Cl3 Cu4B 2.427(9) 1_654
Cl3 Cu4B 2.427(9) 5_655
Cl3 Cu4D 2.91(3) 1_554
Cl3 O3 3.415(12) 1_554
Cl3 O3 3.415(12) 6
Cl4 Cu4E 2.260(8) 1_456
Cl4 Cu4E 2.260(8) 6_455
Cl4 Cu4D 2.29(3) .
Cl4 Cu4D 2.45(4) 5_656
Cl4 Cu2 2.907(7) 6_556
Cl4 Cu4G 3.08(3) 6_556
Cl4 Cu4G 3.08(3) .
Cl4 Cu1 3.2309(9) 1_556
Cl4 O2 3.383(11) 4_455
Cl4 O2 3.383(11) 7_566
O1 Cu2 1.919(7) 6
O1 O2 2.621(13) 4_454
O1 O2 2.621(13) 7_566
O1 O4 2.84(2) .
O1 O3 2.906(15) 6
O1 O3 2.906(15) .
O1 Cl1 3.228(15) 7_665
O2 Cu3 1.992(10) 7_664
O2 Cu2 2.007(9) 7_664
O2 Cu4E 2.377(10) 7_565
O2 O2 2.618(19) 6_554
O2 O1 2.621(13) 7_664
O2 Cu4E 2.622(10) 4_454
O2 O5 2.854(14) .
O2 O5 2.926(14) 7_665
O2 O3 3.145(15) 1_554
O2 Cl1 3.226(10) 7_664
O2 Cl1 3.318(10) 1_654
O3 Te2 2.494(11) 1_556
O3 O5 2.626(14) 1_556
O3 O3 2.81(2) 6
O3 O4 2.819(16) .
O3 Cu4D 2.88(3) .
O3 O2 3.145(15) 1_556
O3 Cl3 3.415(12) 1_556
O3 Cl1 3.459(12) 1_655
O3 Cu2 3.572(11) 6
O4 Cu1 1.954(15) 5_655
O4 O4 2.45(3) 5_655
O4 O3 2.819(16) 6
O4 Cl2 3.132(15) 5_655
O4 Cu4D 3.231(4) 1_554
O4 Cu4D 3.231(4) .
O4 Cu2 3.519(13) 6
O5 Cu2 1.997(8) 1_554
O5 Cu2 1.997(8) 6
O5 O3 2.626(14) 1_554
O5 O3 2.626(14) 6
O5 O2 2.854(14) 6_554
O5 Te2 2.908(13) 7_565
O5 O2 2.926(14) 7_565
O5 O2 2.926(14) 4_454
O5 Cl1 3.523(6) 7_665
O5 Cl1 3.523(6) 7_664
Cu4A Cu4G 1.42(3) 6
Cu4A Cu4G 1.42(3) 2_554
Cu4A Cu4G 1.42(3) 5
Cu4A Cu4G 1.42(3) 1_554
Cu4A Cu4B 1.473(12) 5
Cu4A Cu4B 1.473(12) 1_554
Cu4A Cl3 1.929(7) 1_455
Cu4A Cl3 1.929(7) 5_654
Cu4A Cu4E 2.813(4) 6_454
Cu4A Cu4E 2.813(4) 2_655
Cu4A Cu4E 2.813(4) 1_455
Cu4A Cu4E 2.813(4) 5_654
Cu4B Cu4G 1.05(3) .
Cu4B Cu4G 1.05(3) 2
Cu4B Cu4A 1.473(12) 1_556
Cu4B Cl3 2.427(9) 1_456
Cu4B Cl3 2.427(9) 5_655
Cu4B Cl2 2.427(10) 5
Cu4B Cu4G 2.70(3) 6_556
Cu4B Cu4G 2.70(3) 5_556
Cu4B Cu4B 2.95(2) 5_556
Cu4D Cl4 2.45(4) 5_656
Cu4D O3 2.88(3) 6_556
Cu4D Cl3 2.91(3) 1_556
Cu4D O4 3.231(4) 1_556
Cu4E Cu4E 0.469(11) 6_554
Cu4E Cl4 2.260(8) 1_654
Cu4E Cu4G 2.27(3) 1_654
Cu4E O2 2.377(10) 7_665
Cu4E Cu4G 2.47(3) 6_655
Cu4E O2 2.622(10) 4_554
Cu4E Cu4A 2.813(4) 1_655
Cu4E Cl2 3.251(6) 1_654
Cu4E O5 3.644(13) 7_665
Cu4E O1 3.670(9) 1_654
Cu4E Cl2 3.685(6) 1_655
Cu4G Cu4A 1.42(3) 1_556
Cu4G Cu4G 1.92(5) 2
Cu4G Cu4G 2.10(5) 6_556
Cu4G Cu4E 2.27(3) 1_456
Cu4G Cl3 2.39(3) 1_456
Cu4G Cl3 2.40(3) 5_655
Cu4G Cu4E 2.47(3) 6_455
Cu4G Cu4B 2.70(3) 5_556
Cu4G Cu4G 2.84(5) 5_556
